data_4111086
loop_
_publ_author_name
'Eric Block'
'Evgeny V. Dikarev'
'Richard S. Glass'
'Jin Jin'
'Bo Li'
'Xiaojie Li'
'Shao-Zhong Zhang'

_publ_section_title
;
 Synthesis, Structure, and Chemistry of New, Mixed Group 14 and 16
 Heterocycles: Nucleophile-Induced Ring Contraction of Mesocyclic
 Dications
;
_journal_name_full 'Journal of the American Chemical Society'
_journal_page_first 14949
_journal_page_last 14961
_journal_paper_doi 10.1021/ja065037j
_journal_volume 128
_journal_year 2006
_chemical_formula_moiety 'Se (C H2)2 Si (Si (C H3)3)2'
_chemical_formula_sum 'C8 H22 Se Si3'
_chemical_formula_weight 281.49
_chemical_name_systematic
; 
 3,3-Bis-trimethylsilyl-1,3-selenasiletane
;
_space_group_IT_number 60
_symmetry_cell_setting orthorhombic
_symmetry_space_group_name_Hall '-P 2n 2ab'
_symmetry_space_group_name_H-M 'P b c n'
_atom_sites_solution_hydrogens geom
_atom_sites_solution_primary direct
_atom_sites_solution_secondary difmap
_audit_creation_method SHELXL-97
_cell_angle_alpha 90.00
_cell_angle_beta 90.00
_cell_angle_gamma 90.00
_cell_formula_units_Z 4
_cell_length_a 12.2465(7)
_cell_length_b 12.1821(7)
_cell_length_c 9.7334(6)
_cell_measurement_reflns_used 7383
_cell_measurement_temperature 173(2)
_cell_measurement_theta_max 28.16
_cell_measurement_theta_min 2.34
_cell_volume 1452.11(15)
_computing_cell_refinement 'SMART, SAINT'
_computing_data_collection SMART
_computing_data_reduction SAINT
_computing_molecular_graphics 'SHELXP-93 (Sheldrick, 1993)'
_computing_publication_material 'SHELXCIF-93 (Sheldrick, 1993)'
_computing_structure_refinement 'SHELXL-97 (Sheldrick, 1997)'
_computing_structure_solution 'SHELXS-97 (Sheldrick, 1990)'
_diffrn_ambient_temperature 90(2)
_diffrn_measured_fraction_theta_full 0.966
_diffrn_measured_fraction_theta_max 0.966
_diffrn_measurement_device_type 'Bruker SMART APEX CCD'
_diffrn_measurement_method '0.3 deg wide \w exposures'
_diffrn_radiation_monochromator graphite
_diffrn_radiation_source 'fine-focus sealed tube'
_diffrn_radiation_type MoK\a
_diffrn_radiation_wavelength 0.71073
_diffrn_reflns_av_R_equivalents 0.0189
_diffrn_reflns_av_sigmaI/netI 0.0130
_diffrn_reflns_limit_h_max 15
_diffrn_reflns_limit_h_min -15
_diffrn_reflns_limit_k_max 16
_diffrn_reflns_limit_k_min -16
_diffrn_reflns_limit_l_max 12
_diffrn_reflns_limit_l_min -12
_diffrn_reflns_number 11731
_diffrn_reflns_theta_full 28.23
_diffrn_reflns_theta_max 28.23
_diffrn_reflns_theta_min 2.36
_diffrn_standards_decay_% 0
_diffrn_standards_interval_count na
_diffrn_standards_interval_time na
_diffrn_standards_number 'none (area detector data)'
_exptl_absorpt_coefficient_mu 2.795
_exptl_absorpt_correction_T_max 0.6331
_exptl_absorpt_correction_T_min 0.2451
_exptl_absorpt_correction_type 'multi-scan (SADABS)'
_exptl_crystal_colour colorless
_exptl_crystal_density_diffrn 1.288
_exptl_crystal_description block
_exptl_crystal_F_000 584
_exptl_crystal_size_max 0.70
_exptl_crystal_size_mid 0.22
_exptl_crystal_size_min 0.18
_refine_diff_density_max 0.548
_refine_diff_density_min -0.192
_refine_diff_density_rms 0.060
_refine_ls_extinction_coef noref
_refine_ls_extinction_method none
_refine_ls_goodness_of_fit_ref 1.043
_refine_ls_hydrogen_treatment mixed
_refine_ls_matrix_type full
_refine_ls_number_parameters 67
_refine_ls_number_reflns 1740
_refine_ls_number_restraints 0
_refine_ls_restrained_S_all 1.043
_refine_ls_R_factor_all 0.0251
_refine_ls_R_factor_gt 0.0223
_refine_ls_shift/su_max 0.001
_refine_ls_shift/su_mean 0.000
_refine_ls_structure_factor_coef Fsqd
_refine_ls_weighting_details 'calc w=1/[\s^2^(Fo^2^)+(0.0327P)^2^+0.7245P] where P=(Fo^2^+2Fc^2^)/3'
_refine_ls_weighting_scheme calc
_refine_ls_wR_factor_gt 0.0585
_refine_ls_wR_factor_ref 0.0599
_reflns_number_gt 1591
_reflns_number_total 1740
_reflns_threshold_expression >2sigma(I)
_cod_data_source_file ja065037jsi20060721_015712.cif
_cod_data_source_block C8H22SeSi3_45b
_cod_database_code 4111086

loop_
_symmetry_equiv_pos_as_xyz
'x, y, z'
'-x+1/2, -y+1/2, z+1/2'
'-x, y, -z+1/2'
'x+1/2, -y+1/2, -z'
'-x, -y, -z'
'x-1/2, y-1/2, -z-1/2'
'x, -y, z-1/2'
'-x-1/2, y-1/2, z'

loop_
_atom_site_label
_atom_site_type_symbol
_atom_site_fract_x
_atom_site_fract_y
_atom_site_fract_z
_atom_site_U_iso_or_equiv
_atom_site_adp_type
_atom_site_occupancy
_atom_site_symmetry_multiplicity
_atom_site_calc_flag
_atom_site_refinement_flags
Se1 Se 0.5000 0.537533(17) 0.2500 0.02815(9) Uani 1 2 d S
Si1 Si 0.5000 0.30980(4) 0.2500 0.01527(12) Uani 1 2 d S
Si2 Si 0.38900(3) 0.20684(3) 0.10192(4) 0.01827(10) Uani 1 1 d .
C1 C 0.58133(12) 0.41963(11) 0.15460(15) 0.0213(3) Uani 1 1 d .
C2 C 0.27539(16) 0.29697(15) 0.0419(2) 0.0474(5) Uani 1 1 d .
H2A H 0.2326 0.2583 -0.0281 0.071 Uiso 1 1 calc R
H2B H 0.3057 0.3644 0.0025 0.071 Uiso 1 1 calc R
H2C H 0.2282 0.3155 0.1198 0.071 Uiso 1 1 calc R
C3 C 0.33182(15) 0.08373(14) 0.19032(18) 0.0338(4) Uani 1 1 d .
H3A H 0.2908 0.1069 0.2717 0.051 Uiso 1 1 calc R
H3B H 0.3916 0.0351 0.2182 0.051 Uiso 1 1 calc R
H3C H 0.2830 0.0445 0.1274 0.051 Uiso 1 1 calc R
C4 C 0.46939(16) 0.16048(15) -0.05062(18) 0.0356(4) Uani 1 1 d .
H4A H 0.5296 0.1135 -0.0202 0.053 Uiso 1 1 calc R
H4B H 0.4988 0.2246 -0.0988 0.053 Uiso 1 1 calc R
H4C H 0.4218 0.1191 -0.1128 0.053 Uiso 1 1 calc R
H1B H 0.5728(15) 0.4262(15) 0.061(2) 0.028(4) Uiso 1 1 d .
H1A H 0.6575(15) 0.4246(14) 0.1763(18) 0.023(4) Uiso 1 1 d .

loop_
_atom_site_aniso_label
_atom_site_aniso_U_11
_atom_site_aniso_U_22
_atom_site_aniso_U_33
_atom_site_aniso_U_23
_atom_site_aniso_U_13
_atom_site_aniso_U_12
Se1 0.04686(16) 0.01198(13) 0.02561(14) 0.000 0.00100(9) 0.000
Si1 0.0187(2) 0.0119(3) 0.0153(3) 0.000 -0.00258(17) 0.000
Si2 0.02086(19) 0.01437(18) 0.01958(19) -0.00179(14) -0.00426(14) -0.00066(13)
C1 0.0271(7) 0.0178(7) 0.0189(7) 0.0013(5) -0.0007(5) -0.0027(5)
C2 0.0457(10) 0.0323(9) 0.0644(13) -0.0135(9) -0.0353(10) 0.0126(8)
C3 0.0401(9) 0.0284(8) 0.0328(9) -0.0028(7) 0.0068(7) -0.0150(7)
C4 0.0493(10) 0.0335(9) 0.0239(8) -0.0094(7) 0.0079(7) -0.0122(8)

loop_
_atom_type_symbol
_atom_type_description
_atom_type_scat_dispersion_real
_atom_type_scat_dispersion_imag
_atom_type_scat_source
C C 0.0033 0.0016 'International Tables Vol C Tables 4.2.6.8 and 6.1.1.4'
H H 0.0000 0.0000 'International Tables Vol C Tables 4.2.6.8 and 6.1.1.4'
Si Si 0.0817 0.0704 'International Tables Vol C Tables 4.2.6.8 and 6.1.1.4'
Se Se -0.0929 2.2259 'International Tables Vol C Tables 4.2.6.8 and 6.1.1.4'

loop_
_geom_angle_atom_site_label_1
_geom_angle_atom_site_label_2
_geom_angle_atom_site_label_3
_geom_angle
_geom_angle_site_symmetry_1
_geom_angle_site_symmetry_3
_geom_angle_publ_flag
C1 Se1 C1 86.94(8) 3_655 . y
C1 Se1 Si1 43.47(4) 3_655 . y
C1 Se1 Si1 43.47(4) . . y
C1 Si1 C1 91.01(9) 3_655 . y
C1 Si1 Si2 111.80(5) 3_655 . y
C1 Si1 Si2 112.23(5) . . y
C1 Si1 Si2 112.23(5) 3_655 3_655 y
C1 Si1 Si2 111.80(5) . 3_655 y
Si2 Si1 Si2 115.32(3) . 3_655 y
C1 Si1 Se1 45.51(5) 3_655 . y
C1 Si1 Se1 45.51(5) . . y
Si2 Si1 Se1 122.338(14) . . y
Si2 Si1 Se1 122.338(14) 3_655 . y
C3 Si2 C2 109.73(10) . . y
C3 Si2 C4 108.74(8) . . y
C2 Si2 C4 108.77(10) . . y
C3 Si2 Si1 111.35(6) . . y
C2 Si2 Si1 108.06(6) . . y
C4 Si2 Si1 110.15(6) . . y
Si1 C1 Se1 91.02(6) . . y
Si1 C1 H1B 118.9(11) . . ?
Se1 C1 H1B 110.1(11) . . ?
Si1 C1 H1A 116.4(10) . . ?
Se1 C1 H1A 109.9(10) . . ?
H1B C1 H1A 108.9(15) . . ?
Si2 C2 H2A 109.5 . . ?
Si2 C2 H2B 109.5 . . ?
H2A C2 H2B 109.5 . . ?
Si2 C2 H2C 109.5 . . ?
H2A C2 H2C 109.5 . . ?
H2B C2 H2C 109.5 . . ?
Si2 C3 H3A 109.5 . . ?
Si2 C3 H3B 109.5 . . ?
H3A C3 H3B 109.5 . . ?
Si2 C3 H3C 109.5 . . ?
H3A C3 H3C 109.5 . . ?
H3B C3 H3C 109.5 . . ?
Si2 C4 H4A 109.5 . . ?
Si2 C4 H4B 109.5 . . ?
H4A C4 H4B 109.5 . . ?
Si2 C4 H4C 109.5 . . ?
H4A C4 H4C 109.5 . . ?
H4B C4 H4C 109.5 . . ?

loop_
_geom_bond_atom_site_label_1
_geom_bond_atom_site_label_2
_geom_bond_distance
_geom_bond_site_symmetry_2
_geom_bond_publ_flag
Se1 C1 1.9792(15) 3_655 y
Se1 C1 1.9792(15) . y
Se1 Si1 2.7742(6) . y
Si1 C1 1.9090(15) 3_655 y
Si1 C1 1.9090(15) . y
Si1 Si2 2.3450(5) . y
Si1 Si2 2.3450(5) 3_655 y
Si2 C3 1.8654(16) . y
Si2 C2 1.8662(17) . y
Si2 C4 1.8689(17) . y
C1 H1B 0.92(2) . ?
C1 H1A 0.958(18) . ?
C2 H2A 0.9800 . ?
C2 H2B 0.9800 . ?
C2 H2C 0.9800 . ?
C3 H3A 0.9800 . ?
C3 H3B 0.9800 . ?
C3 H3C 0.9800 . ?
C4 H4A 0.9800 . ?
C4 H4B 0.9800 . ?
C4 H4C 0.9800 . ?

loop_
_geom_torsion_atom_site_label_1
_geom_torsion_atom_site_label_2
_geom_torsion_atom_site_label_3
_geom_torsion_atom_site_label_4
_geom_torsion
_geom_torsion_site_symmetry_1
_geom_torsion_site_symmetry_4
_geom_torsion_publ_flag
C1 Se1 Si1 C1 180.0 . 3_655 y
C1 Se1 Si1 C1 180.0 3_655 . y
C1 Se1 Si1 Si2 89.67(6) 3_655 . y
C1 Se1 Si1 Si2 -90.33(6) . . y
C1 Se1 Si1 Si2 -90.33(6) 3_655 3_655 y
C1 Se1 Si1 Si2 89.67(6) . 3_655 y
C1 Si1 Si2 C3 -90.53(8) 3_655 . ?
C1 Si1 Si2 C3 168.86(8) . . ?
Si2 Si1 Si2 C3 39.27(6) 3_655 . ?
Se1 Si1 Si2 C3 -140.73(6) . . ?
C1 Si1 Si2 C2 30.05(10) 3_655 . ?
C1 Si1 Si2 C2 -70.56(10) . . ?
Si2 Si1 Si2 C2 159.85(9) 3_655 . ?
Se1 Si1 Si2 C2 -20.15(9) . . ?
C1 Si1 Si2 C4 148.75(8) 3_655 . ?
C1 Si1 Si2 C4 48.14(9) . . ?
Si2 Si1 Si2 C4 -81.45(7) 3_655 . ?
Se1 Si1 Si2 C4 98.55(7) . . ?
C1 Si1 C1 Se1 0.0 3_655 . y
Si2 Si1 C1 Se1 114.11(4) . . y
Si2 Si1 C1 Se1 -114.50(4) 3_655 . y
C1 Se1 C1 Si1 0.0 3_655 . y
